data_4111947
loop_
_publ_author_name
'Siu Hong Yu'
'Michael J. Ferguson'
'Robert McDonald'
'Dennis G. Hall'

_publ_contact_author_address
; Department of Chemistry
  University of Alberta
  Edmonton, Alberta T6G 2G2
  Canada
;
_publ_contact_author_email dennis.hall@ualberta.ca
_publ_contact_author_fax 1(780)4928231
_publ_contact_author_name 'Dr. Dennis G. Hall'
_publ_contact_author_phone 1(780)4923141
_publ_section_title
;
 Br\/onsted Acid-Catalyzed Allylboration: Short and Stereodivergent
 Synthesis of All Four Eupomatilone Diastereomers with Crystallographic
 Assignments
;
_journal_name_full 'Journal of the American Chemical Society'
_journal_page_first 12808
_journal_page_last 12809
_journal_paper_doi 10.1021/ja054171l
_journal_volume 127
_journal_year 2005
_chemical_formula_moiety 'C22 H24 O7'
_chemical_formula_sum 'C22 H24 O7'
_chemical_formula_weight 400.41
_chemical_name_systematic
;
 ?
;
_space_group_IT_number 2
_symmetry_cell_setting triclinic
_symmetry_space_group_name_Hall '-P 1'
_symmetry_space_group_name_H-M 'P -1'
_atom_sites_solution_hydrogens geom
_atom_sites_solution_primary direct
_atom_sites_solution_secondary difmap
_audit_creation_method 'manual editing of SHELXL template'
_cell_angle_alpha 75.876(2)
_cell_angle_beta 82.717(2)
_cell_angle_gamma 80.088(2)
_cell_formula_units_Z 2
_cell_length_a 7.6045(10)
_cell_length_b 8.7072(12)
_cell_length_c 15.590(2)
_cell_measurement_reflns_used 2016
_cell_measurement_temperature 193(2)
_cell_measurement_theta_max 25.817
_cell_measurement_theta_min 2.438
_cell_volume 982.2(2)
_computing_cell_refinement 'Bruker SAINT (Bruker, 1997)'
_computing_data_collection 'Bruker SMART (Bruker, 1997)'
_computing_data_reduction 'Bruker SAINT (Bruker, 1997)'
_computing_molecular_graphics 'Bruker SHELXTL (Bruker, 1997)'
_computing_publication_material 'Bruker SHELXTL (Bruker, 1997)'
_computing_structure_refinement 'SHELXL-97 (Sheldrick, 1997)'
_computing_structure_solution 'SHELXS-97 (Sheldrick, 1990)'
_diffrn_ambient_temperature 193(2)
_diffrn_detector_area_resol_mean 8.192
_diffrn_measured_fraction_theta_full 0.991
_diffrn_measured_fraction_theta_max 0.991
_diffrn_measurement_device_type 'Bruker PLATFORM diffractometer/SMART 1000 CCD area detector'
_diffrn_measurement_method '\w scans'
_diffrn_radiation_monochromator graphite
_diffrn_radiation_source 'fine-focus sealed tube'
_diffrn_radiation_type MoK\a
_diffrn_radiation_wavelength 0.71073
_diffrn_reflns_av_R_equivalents 0.0362
_diffrn_reflns_av_sigmaI/netI 0.0588
_diffrn_reflns_limit_h_max 9
_diffrn_reflns_limit_h_min -9
_diffrn_reflns_limit_k_max 10
_diffrn_reflns_limit_k_min -10
_diffrn_reflns_limit_l_max 18
_diffrn_reflns_limit_l_min -19
_diffrn_reflns_number 7493
_diffrn_reflns_theta_full 26.39
_diffrn_reflns_theta_max 26.39
_diffrn_reflns_theta_min 1.35
_diffrn_standards_decay_% 0
_diffrn_standards_interval_time 0
_diffrn_standards_number 0
_exptl_absorpt_coefficient_mu 0.101
_exptl_absorpt_correction_T_max 0.9940
_exptl_absorpt_correction_T_min 0.9617
_exptl_absorpt_correction_type integration
_exptl_absorpt_process_details 'Bruker SHELXTL (Bruker, 1997)'
_exptl_crystal_colour colorless
_exptl_crystal_density_diffrn 1.354
_exptl_crystal_description plate
_exptl_crystal_F_000 424
_exptl_crystal_size_max 0.39
_exptl_crystal_size_mid 0.28
_exptl_crystal_size_min 0.06
_refine_diff_density_max 0.438
_refine_diff_density_min -0.174
_refine_diff_density_rms 0.046
_refine_ls_extinction_method none
_refine_ls_goodness_of_fit_ref 1.012
_refine_ls_hydrogen_treatment constr
_refine_ls_matrix_type full
_refine_ls_number_parameters 262
_refine_ls_number_reflns 3994
_refine_ls_number_restraints 0
_refine_ls_restrained_S_all 1.012
_refine_ls_R_factor_all 0.0962
_refine_ls_R_factor_gt 0.0498
_refine_ls_shift/su_max 0.000
_refine_ls_shift/su_mean 0.000
_refine_ls_structure_factor_coef Fsqd
_refine_ls_weighting_details 'calc w=1/[\s^2^(Fo^2^)+(0.0572P)^2^+0.2908P] where P=(Fo^2^+2Fc^2^)/3'
_refine_ls_weighting_scheme calc
_refine_ls_wR_factor_gt 0.1139
_refine_ls_wR_factor_ref 0.1378
_reflns_number_gt 2428
_reflns_number_total 3994
_reflns_threshold_expression I>2\s(I)
_cod_data_source_file ja054171lsi20050624_123024.cif
_cod_data_source_block 4-epi-1
_cod_original_cell_volume 982.3(2)
_cod_database_code 4111947

loop_
_symmetry_equiv_pos_as_xyz
'x, y, z'
'-x, -y, -z'

loop_
_atom_site_label
_atom_site_type_symbol
_atom_site_fract_x
_atom_site_fract_y
_atom_site_fract_z
_atom_site_U_iso_or_equiv
_atom_site_adp_type
_atom_site_occupancy
_atom_site_symmetry_multiplicity
_atom_site_calc_flag
_atom_site_refinement_flags
O1 O -0.3151(2) -0.05912(19) 0.33279(10) 0.0349(4) Uani 1 1 d .
O2 O -0.4989(2) -0.1428(2) 0.45120(12) 0.0459(5) Uani 1 1 d .
O3 O 0.2138(2) 0.3820(2) 0.14179(11) 0.0403(4) Uani 1 1 d .
O4 O -0.0333(2) 0.61311(19) 0.20419(11) 0.0464(5) Uani 1 1 d .
O5 O -0.3115(2) 0.53286(19) 0.31594(12) 0.0467(5) Uani 1 1 d .
O6 O 0.2686(2) -0.0989(2) -0.02005(12) 0.0516(5) Uani 1 1 d .
O7 O 0.5073(2) -0.2536(2) 0.05329(12) 0.0476(5) Uani 1 1 d .
C1 C -0.3533(3) -0.1106(3) 0.42091(16) 0.0345(6) Uani 1 1 d .
C2 C -0.1908(3) -0.1100(3) 0.46798(16) 0.0395(6) Uani 1 1 d .
H2 H -0.1987 -0.0001 0.4785 0.047 Uiso 1 1 calc R
C3 C -0.0375(3) -0.1291(3) 0.39787(15) 0.0335(6) Uani 1 1 d .
H3 H 0.0610 -0.0723 0.4057 0.040 Uiso 1 1 calc R
C4 C -0.1260(3) -0.0412(3) 0.31210(15) 0.0313(5) Uani 1 1 d .
H4 H -0.0748 -0.0972 0.2636 0.038 Uiso 1 1 calc R
C5 C -0.1879(4) -0.2263(3) 0.55829(17) 0.0497(7) Uani 1 1 d .
H5A H -0.2969 -0.1989 0.5956 0.060 Uiso 1 1 calc R
H5B H -0.0826 -0.2194 0.5867 0.060 Uiso 1 1 calc R
H5C H -0.1822 -0.3356 0.5507 0.060 Uiso 1 1 calc R
C6 C 0.0365(4) -0.3034(3) 0.39649(19) 0.0507(7) Uani 1 1 d .
H6A H 0.1362 -0.3067 0.3502 0.061 Uiso 1 1 calc R
H6B H -0.0584 -0.3559 0.3840 0.061 Uiso 1 1 calc R
H6C H 0.0791 -0.3591 0.4543 0.061 Uiso 1 1 calc R
C7 C -0.1042(3) 0.1334(3) 0.28148(15) 0.0305(5) Uani 1 1 d .
C8 C 0.0435(3) 0.1760(3) 0.22303(14) 0.0301(5) Uani 1 1 d .
C9 C 0.0667(3) 0.3372(3) 0.19888(15) 0.0328(5) Uani 1 1 d .
C10 C -0.0551(3) 0.4545(3) 0.22909(15) 0.0351(6) Uani 1 1 d .
C11 C -0.2009(3) 0.4104(3) 0.28844(15) 0.0340(6) Uani 1 1 d .
C12 C -0.2243(3) 0.2504(3) 0.31438(15) 0.0334(6) Uani 1 1 d .
H12 H -0.3233 0.2202 0.3550 0.040 Uiso 1 1 calc R
C13 C 0.3478(4) 0.4187(4) 0.1877(2) 0.0554(8) Uani 1 1 d .
H13A H 0.4494 0.4493 0.1453 0.066 Uiso 1 1 calc R
H13B H 0.3889 0.3243 0.2332 0.066 Uiso 1 1 calc R
H13C H 0.2967 0.5074 0.2158 0.066 Uiso 1 1 calc R
C14 C -0.0702(4) 0.6865(3) 0.11451(18) 0.0526(8) Uani 1 1 d .
H14A H -0.0512 0.7987 0.1008 0.063 Uiso 1 1 calc R
H14B H -0.1948 0.6811 0.1070 0.063 Uiso 1 1 calc R
H14C H 0.0102 0.6300 0.0742 0.063 Uiso 1 1 calc R
C15 C -0.4490(4) 0.4940(3) 0.38324(19) 0.0505(7) Uani 1 1 d .
H15A H -0.5178 0.5926 0.3968 0.061 Uiso 1 1 calc R
H15B H -0.3964 0.4273 0.4367 0.061 Uiso 1 1 calc R
H15C H -0.5285 0.4352 0.3631 0.061 Uiso 1 1 calc R
C16 C 0.1732(3) 0.0580(3) 0.18258(14) 0.0299(5) Uani 1 1 d .
C17 C 0.1476(3) 0.0434(3) 0.09780(15) 0.0349(6) Uani 1 1 d .
H17 H 0.0501 0.1058 0.0668 0.042 Uiso 1 1 calc R
C18 C 0.2675(3) -0.0637(3) 0.06104(15) 0.0336(6) Uani 1 1 d .
C19 C 0.4089(3) -0.1551(3) 0.10491(16) 0.0355(6) Uani 1 1 d .
C20 C 0.4390(3) -0.1436(3) 0.18747(16) 0.0408(6) Uani 1 1 d .
H20 H 0.5376 -0.2067 0.2173 0.049 Uiso 1 1 calc R
C21 C 0.3179(3) -0.0346(3) 0.22575(16) 0.0375(6) Uani 1 1 d .
H21 H 0.3347 -0.0233 0.2831 0.045 Uiso 1 1 calc R
C22 C 0.4174(4) -0.2219(3) -0.02590(19) 0.0495(7) Uani 1 1 d .
H22A H 0.5003 -0.1867 -0.0787 0.059 Uiso 1 1 calc R
H22B H 0.3752 -0.3201 -0.0316 0.059 Uiso 1 1 calc R

loop_
_atom_site_aniso_label
_atom_site_aniso_U_11
_atom_site_aniso_U_22
_atom_site_aniso_U_33
_atom_site_aniso_U_23
_atom_site_aniso_U_13
_atom_site_aniso_U_12
O1 0.0310(9) 0.0387(10) 0.0334(10) -0.0038(7) -0.0044(7) -0.0055(7)
O2 0.0371(10) 0.0394(11) 0.0564(12) -0.0087(9) 0.0084(9) -0.0049(8)
O3 0.0437(10) 0.0396(10) 0.0339(10) -0.0046(8) 0.0063(8) -0.0088(8)
O4 0.0648(12) 0.0287(10) 0.0407(10) -0.0008(8) -0.0003(9) -0.0064(8)
O5 0.0462(11) 0.0303(10) 0.0547(12) -0.0072(8) 0.0084(9) 0.0060(8)
O6 0.0445(11) 0.0726(14) 0.0408(11) -0.0278(10) -0.0048(8) 0.0051(9)
O7 0.0441(11) 0.0485(11) 0.0482(11) -0.0194(9) 0.0025(9) 0.0060(8)
C1 0.0330(14) 0.0273(13) 0.0374(14) -0.0044(10) 0.0023(11) 0.0032(10)
C2 0.0445(15) 0.0355(14) 0.0360(14) -0.0044(11) -0.0058(12) -0.0024(11)
C3 0.0341(13) 0.0255(12) 0.0386(14) -0.0022(10) -0.0064(11) -0.0029(10)
C4 0.0272(12) 0.0309(13) 0.0332(13) -0.0055(10) -0.0003(10) -0.0015(10)
C5 0.0591(18) 0.0435(16) 0.0404(16) 0.0002(12) -0.0066(13) -0.0029(13)
C6 0.0530(17) 0.0385(16) 0.0516(17) -0.0037(13) -0.0025(14) 0.0069(13)
C7 0.0318(13) 0.0293(13) 0.0275(12) -0.0036(10) -0.0052(10) 0.0011(10)
C8 0.0311(12) 0.0316(13) 0.0246(12) -0.0035(10) -0.0043(10) 0.0006(10)
C9 0.0350(13) 0.0344(14) 0.0265(13) -0.0025(10) -0.0029(10) -0.0042(11)
C10 0.0434(14) 0.0277(13) 0.0308(13) -0.0015(10) -0.0030(11) -0.0034(11)
C11 0.0360(13) 0.0287(13) 0.0325(13) -0.0033(10) -0.0042(11) 0.0036(10)
C12 0.0304(12) 0.0318(13) 0.0321(13) -0.0012(10) 0.0019(10) -0.0007(10)
C13 0.0510(17) 0.0593(19) 0.0590(19) -0.0176(15) 0.0058(15) -0.0187(14)
C14 0.0557(18) 0.0358(15) 0.0551(18) 0.0103(13) -0.0087(14) -0.0027(13)
C15 0.0519(17) 0.0439(16) 0.0531(18) -0.0196(14) 0.0116(14) 0.0007(13)
C16 0.0294(12) 0.0296(13) 0.0276(13) -0.0023(10) 0.0003(10) -0.0042(10)
C17 0.0313(13) 0.0409(15) 0.0304(13) -0.0061(11) -0.0030(10) -0.0023(11)
C18 0.0321(13) 0.0408(14) 0.0292(13) -0.0105(11) 0.0009(10) -0.0075(11)
C19 0.0302(13) 0.0317(14) 0.0409(15) -0.0082(11) 0.0052(11) -0.0005(10)
C20 0.0357(14) 0.0429(15) 0.0378(15) -0.0056(12) -0.0062(11) 0.0079(11)
C21 0.0373(14) 0.0425(15) 0.0297(13) -0.0066(11) -0.0059(11) 0.0021(11)
C22 0.0464(16) 0.0548(18) 0.0515(17) -0.0271(14) 0.0039(13) -0.0038(13)

loop_
_atom_type_symbol
_atom_type_description
_atom_type_scat_dispersion_real
_atom_type_scat_dispersion_imag
_atom_type_scat_source
C C 0.0033 0.0016 'International Tables Vol C Tables 4.2.6.8 and 6.1.1.4'
H H 0.0000 0.0000 'International Tables Vol C Tables 4.2.6.8 and 6.1.1.4'
O O 0.0106 0.0060 'International Tables Vol C Tables 4.2.6.8 and 6.1.1.4'

loop_
_geom_angle_atom_site_label_1
_geom_angle_atom_site_label_2
_geom_angle_atom_site_label_3
_geom_angle
C1 O1 C4 110.83(18)
C9 O3 C13 111.91(18)
C10 O4 C14 113.5(2)
C11 O5 C15 117.85(19)
C18 O6 C22 106.27(19)
C19 O7 C22 105.82(18)
O2 C1 O1 121.3(2)
O2 C1 C2 129.8(2)
O1 C1 C2 108.9(2)
C3 C2 C1 102.85(19)
C3 C2 C5 119.5(2)
C1 C2 C5 112.5(2)
C2 C3 C6 113.9(2)
C2 C3 C4 101.60(18)
C6 C3 C4 111.5(2)
O1 C4 C7 110.68(17)
O1 C4 C3 104.77(17)
C7 C4 C3 114.41(19)
C8 C7 C12 120.1(2)
C8 C7 C4 119.00(19)
C12 C7 C4 120.8(2)
C7 C8 C9 118.3(2)
C7 C8 C16 122.9(2)
C9 C8 C16 118.8(2)
C10 C9 O3 118.9(2)
C10 C9 C8 121.9(2)
O3 C9 C8 119.2(2)
O4 C10 C9 121.7(2)
O4 C10 C11 118.9(2)
C9 C10 C11 119.3(2)
O5 C11 C12 125.1(2)
O5 C11 C10 115.3(2)
C12 C11 C10 119.5(2)
C11 C12 C7 120.8(2)
C21 C16 C17 119.6(2)
C21 C16 C8 122.3(2)
C17 C16 C8 118.12(19)
C18 C17 C16 117.7(2)
C17 C18 O6 128.0(2)
C17 C18 C19 121.9(2)
O6 C18 C19 110.1(2)
C20 C19 C18 122.1(2)
C20 C19 O7 128.0(2)
C18 C19 O7 109.9(2)
C19 C20 C21 116.7(2)
C16 C21 C20 122.0(2)
O6 C22 O7 107.90(19)

loop_
_geom_bond_atom_site_label_1
_geom_bond_atom_site_label_2
_geom_bond_distance
O1 C1 1.347(3)
O1 C4 1.460(3)
O2 C1 1.199(3)
O3 C9 1.387(3)
O3 C13 1.436(3)
O4 C10 1.373(3)
O4 C14 1.429(3)
O5 C11 1.361(3)
O5 C15 1.407(3)
O6 C18 1.371(3)
O6 C22 1.428(3)
O7 C19 1.381(3)
O7 C22 1.432(3)
C1 C2 1.517(3)
C2 C3 1.510(3)
C2 C5 1.521(3)
C3 C6 1.529(3)
C3 C4 1.542(3)
C4 C7 1.510(3)
C7 C8 1.396(3)
C7 C12 1.397(3)
C8 C9 1.398(3)
C8 C16 1.495(3)
C9 C10 1.386(3)
C10 C11 1.395(3)
C11 C12 1.388(3)
C16 C21 1.389(3)
C16 C17 1.399(3)
C17 C18 1.365(3)
C18 C19 1.372(3)
C19 C20 1.366(3)
C20 C21 1.393(3)

loop_
_geom_torsion_atom_site_label_1
_geom_torsion_atom_site_label_2
_geom_torsion_atom_site_label_3
_geom_torsion_atom_site_label_4
_geom_torsion
C4 O1 C1 O2 -175.1(2)
C4 O1 C1 C2 7.5(2)
O2 C1 C2 C3 156.9(2)
O1 C1 C2 C3 -26.0(2)
O2 C1 C2 C5 27.1(4)
O1 C1 C2 C5 -155.9(2)
C1 C2 C3 C6 -87.7(2)
C5 C2 C3 C6 37.7(3)
C1 C2 C3 C4 32.3(2)
C5 C2 C3 C4 157.7(2)
C1 O1 C4 C7 -110.1(2)
C1 O1 C4 C3 13.7(2)
C2 C3 C4 O1 -28.7(2)
C6 C3 C4 O1 92.9(2)
C2 C3 C4 C7 92.6(2)
C6 C3 C4 C7 -145.7(2)
O1 C4 C7 C8 -151.41(19)
C3 C4 C7 C8 90.5(2)
O1 C4 C7 C12 31.9(3)
C3 C4 C7 C12 -86.2(3)
C12 C7 C8 C9 -0.1(3)
C4 C7 C8 C9 -176.8(2)
C12 C7 C8 C16 -177.5(2)
C4 C7 C8 C16 5.7(3)
C13 O3 C9 C10 75.7(3)
C13 O3 C9 C8 -105.4(2)
C7 C8 C9 C10 -2.0(3)
C16 C8 C9 C10 175.6(2)
C7 C8 C9 O3 179.2(2)
C16 C8 C9 O3 -3.2(3)
C14 O4 C10 C9 73.4(3)
C14 O4 C10 C11 -108.5(2)
O3 C9 C10 O4 -0.2(3)
C8 C9 C10 O4 -179.0(2)
O3 C9 C10 C11 -178.3(2)
C8 C9 C10 C11 2.9(3)
C15 O5 C11 C12 7.5(3)
C15 O5 C11 C10 -173.0(2)
O4 C10 C11 O5 0.6(3)
C9 C10 C11 O5 178.7(2)
O4 C10 C11 C12 -179.8(2)
C9 C10 C11 C12 -1.7(3)
O5 C11 C12 C7 179.2(2)
C10 C11 C12 C7 -0.3(3)
C8 C7 C12 C11 1.2(3)
C4 C7 C12 C11 177.9(2)
C7 C8 C16 C21 -85.2(3)
C9 C8 C16 C21 97.3(3)
C7 C8 C16 C17 95.7(3)
C9 C8 C16 C17 -81.7(3)
C21 C16 C17 C18 0.3(3)
C8 C16 C17 C18 179.4(2)
C16 C17 C18 O6 179.4(2)
C16 C17 C18 C19 0.2(4)
C22 O6 C18 C17 -178.1(3)
C22 O6 C18 C19 1.3(3)
C17 C18 C19 C20 -0.6(4)
O6 C18 C19 C20 -180.0(2)
C17 C18 C19 O7 179.4(2)
O6 C18 C19 O7 0.0(3)
C22 O7 C19 C20 178.7(3)
C22 O7 C19 C18 -1.3(3)
C18 C19 C20 C21 0.5(4)
O7 C19 C20 C21 -179.5(2)
C17 C16 C21 C20 -0.5(4)
C8 C16 C21 C20 -179.5(2)
C19 C20 C21 C16 0.1(4)
C18 O6 C22 O7 -2.0(3)
C19 O7 C22 O6 2.0(3)
